data_7160147
loop_
_publ_author_name
'Varalaxmi, Kasarla'
'Pradhan, Kangkan'
'Begam, Hasina Mamataj'
'Polley, Arghya'
'Kumar, Deepak'
'Jana, Ranjan'

_publ_section_title
;
 Transition-metal-free iterative two-fold reductive coupling and
 1,3-borotropic shift to form 1,4-skipped dienes.
;
_journal_issue 43
_journal_name_full 'Organic &amp; biomolecular chemistry'
_journal_page_first 8596
_journal_page_last 8601
_journal_paper_doi 10.1039/d4ob01389a
_journal_volume 22
_journal_year 2024
_chemical_formula_moiety 'C20 H30'
_chemical_formula_sum 'C20 H30'
_chemical_formula_weight 270.461
_chemical_name_systematic KVL-112
_space_group_crystal_system monoclinic
_space_group_IT_number 14
_space_group_name_Hall '-P 2yn'
_space_group_name_H-M_alt 'P 1 21/n 1'
_symmetry_Int_Tables_number 14
_atom_sites_solution_primary iterative
_audit_block_doi 10.5517/ccdc.csd.cc2f3rlx
_audit_creation_date 2022-12-26
_audit_creation_method
;
Olex2 1.5-beta
(compiled 2022.04.07 svn.rca3783a0 for OlexSys, GUI svn.r6498)
;
_audit_update_record
;
2023-01-25 deposited with the CCDC.	2024-09-23 downloaded from the CCDC.
;
_cell_angle_alpha 90
_cell_angle_beta 97.293(4)
_cell_angle_gamma 90
_cell_formula_units_Z 4
_cell_length_a 6.2632(6)
_cell_length_b 24.832(3)
_cell_length_c 11.5592(12)
_cell_measurement_reflns_used 7770
_cell_measurement_temperature 115.0
_cell_measurement_theta_max 64.615
_cell_measurement_theta_min 3.560
_cell_volume 1783.2(3)
_computing_cell_refinement 'SAINT V8.40B (?, 2016)'
_computing_data_reduction 'SAINT V8.40B (?, 2016)'
_computing_molecular_graphics 'Olex2 1.5-beta (Dolomanov et al., 2009)'
_computing_publication_material 'Olex2 1.5-beta (Dolomanov et al., 2009)'
_computing_structure_refinement 'olex2.refine 1.5-beta (Bourhis et al., 2015)'
_computing_structure_solution 'olex2.solve 1.5-beta (Bourhis et al., 2015)'
_diffrn_ambient_temperature 115.0
_diffrn_measured_fraction_theta_full 0.9921
_diffrn_measured_fraction_theta_max 0.9921
_diffrn_measurement_device_type 'Bruker APEX-II CCD'
_diffrn_measurement_method '\f and \w scans'
_diffrn_radiation_type 'Cu K\a'
_diffrn_radiation_wavelength 1.54178
_diffrn_reflns_av_R_equivalents 0.1617
_diffrn_reflns_av_unetI/netI 0.0708
_diffrn_reflns_Laue_measured_fraction_full 0.9921
_diffrn_reflns_Laue_measured_fraction_max 0.9921
_diffrn_reflns_limit_h_max 5
_diffrn_reflns_limit_h_min -7
_diffrn_reflns_limit_k_max 29
_diffrn_reflns_limit_k_min -29
_diffrn_reflns_limit_l_max 13
_diffrn_reflns_limit_l_min -13
_diffrn_reflns_number 23023
_diffrn_reflns_point_group_measured_fraction_full 0.9921
_diffrn_reflns_point_group_measured_fraction_max 0.9921
_diffrn_reflns_theta_full 64.9739
_diffrn_reflns_theta_max 64.97
_diffrn_reflns_theta_min 3.56
_diffrn_source_current 1.2
_diffrn_source_power 0.06
_diffrn_source_voltage 50.0
_diffrn_standards_number 0
_exptl_absorpt_coefficient_mu 0.408
_exptl_absorpt_correction_T_max 0.7526
_exptl_absorpt_correction_T_min 0.6517
_exptl_absorpt_correction_type multi-scan
_exptl_absorpt_process_details
;
SADABS-2016/2 (Bruker,2016/2) was used for absorption correction.
wR2(int) was 0.1214 before and 0.0740 after correction.
The Ratio of minimum to maximum transmission is 0.8659.
The \l/2 correction factor is Not present.
;
_exptl_crystal_colour 'clear light colourless'
_exptl_crystal_colour_lustre clear
_exptl_crystal_colour_modifier light
_exptl_crystal_colour_primary colourless
_exptl_crystal_density_diffrn 1.007
_exptl_crystal_description block
_exptl_crystal_F_000 601.535
_exptl_crystal_preparation CHCl3
_exptl_crystal_recrystallization_method CHCl3
_exptl_crystal_size_max 0.2
_exptl_crystal_size_mid 0.2
_exptl_crystal_size_min 0.2
_refine_diff_density_max 0.4397
_refine_diff_density_min -0.3577
_refine_diff_density_rms 0.0701
_refine_ls_d_res_high 0.8508
_refine_ls_d_res_low 12.4158
_refine_ls_goodness_of_fit_ref 1.0375
_refine_ls_hydrogen_treatment constr
_refine_ls_matrix_type full
_refine_ls_number_constraints 46
_refine_ls_number_parameters 188
_refine_ls_number_reflns 3022
_refine_ls_number_restraints 0
_refine_ls_restrained_S_all 1.0375
_refine_ls_R_factor_all 0.0819
_refine_ls_R_factor_gt 0.0757
_refine_ls_shift/su_max 0.0009
_refine_ls_shift/su_mean 0.0001
_refine_ls_structure_factor_coef Fsqd
_refine_ls_weighting_details 'w=1/[\s^2^(Fo^2^)+(0.1331P)^2^+0.5349P] where P=(Fo^2^+2Fc^2^)/3'
_refine_ls_weighting_scheme calc
_refine_ls_wR_factor_gt 0.2079
_refine_ls_wR_factor_ref 0.2146
_reflns_Friedel_coverage 0.0
_reflns_limit_h_max 6
_reflns_limit_h_min -7
_reflns_limit_k_max 29
_reflns_limit_k_min 0
_reflns_limit_l_max 13
_reflns_limit_l_min -5
_reflns_number_gt 2647
_reflns_number_total 3022
_reflns_threshold_expression I>=2u(I)
_cod_data_source_file d4ob01389a2.cif
_cod_data_source_block kvl_0m_a
_cod_depositor_comments 'Adding full bibliography for 7160147.cif.'
_cod_original_sg_symbol_Hall '-P 2ybc (x-z,y,z)'
_cod_database_code 7160147
_olex2_refinement_description
;
1. Fixed Uiso
 At 1.2 times of:
  All C(H) groups
 At 1.5 times of:
  All C(H,H,H) groups
2.a Ternary CH refined with riding coordinates:
 C12(H12)
2.b Aromatic/amide H refined with riding coordinates:
 C7(H7), C10(H10), C11(H11), C8(H8), C2(H2), C3(H3), C6(H6), C5(H5)
2.c Idealised Me refined as rotating group:
 C13(H13a,H13b,H13c), C20(H20a,H20b,H20c), C18(H18a,H18b,H18c), C19(H19a,H19b,
 H19c), C17(H17a,H17b,H17c), C15(H15a,H15b,H15c), C16(H16a,H16b,H16c)
;
_olex2_exptl_crystal_mounting_method 'CRYSTAL WAS MOUNTED'
_olex2_submission_original_sample_id KVL-112
_olex2_submission_special_instructions 'No special instructions were received'

loop_
_space_group_symop_id
_space_group_symop_operation_xyz
1 x,y,z
2 -x+1/2,y+1/2,-z+1/2
3 -x,-y,-z
4 x-1/2,-y-1/2,z-1/2

loop_
_atom_site_label
_atom_site_type_symbol
_atom_site_fract_x
_atom_site_fract_y
_atom_site_fract_z
_atom_site_U_iso_or_equiv
_atom_site_adp_type
_atom_site_occupancy
_atom_site_refinement_flags_posn
C1 C 0.3658(3) 0.56926(7) 0.63455(15) 0.0332(5) Uani 1.000000 .
C7 C 0.5150(3) 0.69490(8) 0.39857(16) 0.0360(5) Uani 1.000000 .
H7 H 0.3962(3) 0.71256(8) 0.35519(16) 0.0432(6) Uiso 1.000000 R
C4 C 0.4661(3) 0.65329(7) 0.48142(16) 0.0334(5) Uani 1.000000 .
C10 C 0.8829(3) 0.72613(8) 0.19930(17) 0.0388(5) Uani 1.000000 .
H10 H 0.9463(3) 0.75022(8) 0.14970(17) 0.0465(6) Uiso 1.000000 R
C11 C 0.9039(3) 0.67402(8) 0.17759(16) 0.0377(5) Uani 1.000000 .
H11 H 0.8445(3) 0.64920(8) 0.22728(16) 0.0453(6) Uiso 1.000000 R
C8 C 0.7095(3) 0.71003(8) 0.37886(16) 0.0366(5) Uani 1.000000 .
H8 H 0.8263(3) 0.69237(8) 0.42400(16) 0.0439(6) Uiso 1.000000 R
C2 C 0.5651(3) 0.59492(8) 0.64793(16) 0.0372(5) Uani 1.000000 .
H2 H 0.6706(3) 0.58406(8) 0.70993(16) 0.0447(6) Uiso 1.000000 R
C14 C 0.3184(3) 0.52200(8) 0.71265(16) 0.0367(5) Uani 1.000000 .
C3 C 0.6151(3) 0.63560(8) 0.57434(16) 0.0371(5) Uani 1.000000 .
H3 H 0.7534(3) 0.65190(8) 0.58701(16) 0.0446(6) Uiso 1.000000 R
C6 C 0.2162(3) 0.58767(8) 0.54346(17) 0.0394(5) Uani 1.000000 .
H6 H 0.0772(3) 0.57175(8) 0.53184(17) 0.0473(6) Uiso 1.000000 R
C5 C 0.2648(3) 0.62867(8) 0.46921(17) 0.0384(5) Uani 1.000000 .
H5 H 0.1579(3) 0.64018(8) 0.40855(17) 0.0461(6) Uiso 1.000000 R
C9 C 0.7697(3) 0.75173(8) 0.29390(16) 0.0386(5) Uani 1.000000 .
C12 C 1.0144(3) 0.65137(8) 0.08036(17) 0.0408(5) Uani 1.000000 .
H12 H 1.0537(3) 0.68196(8) 0.03091(17) 0.0489(6) Uiso 1.000000 R
C13 C 0.5748(3) 0.78329(9) 0.23490(19) 0.0477(6) Uani 1.000000 .
H13a H 0.6233(4) 0.8103(4) 0.1822(11) 0.0715(9) Uiso 1.000000 GR
H13b H 0.4743(13) 0.75843(13) 0.1903(11) 0.0715(9) Uiso 1.000000 GR
H13c H 0.5023(16) 0.8013(5) 0.2945(2) 0.0715(9) Uiso 1.000000 GR
C20 C 0.9289(4) 0.79177(9) 0.36176(19) 0.0478(6) Uani 1.000000 .
H20a H 1.0511(13) 0.77188(11) 0.4026(11) 0.0717(8) Uiso 1.000000 GR
H20b H 0.981(2) 0.8173(4) 0.3070(3) 0.0717(8) Uiso 1.000000 GR
H20c H 0.8554(8) 0.8115(5) 0.4186(10) 0.0717(8) Uiso 1.000000 GR
C18 C 1.2211(3) 0.62164(9) 0.12796(19) 0.0486(6) Uani 1.000000 .
H18a H 1.3198(11) 0.64669(19) 0.1732(12) 0.0729(9) Uiso 1.000000 GR
H18b H 1.1861(5) 0.5920(4) 0.1783(12) 0.0729(9) Uiso 1.000000 GR
H18c H 1.2896(14) 0.6072(6) 0.0629(2) 0.0729(9) Uiso 1.000000 GR
C19 C 0.8642(4) 0.61376(9) 0.00411(19) 0.0523(6) Uani 1.000000 .
H19a H 0.824(2) 0.5834(4) 0.0511(4) 0.0784(9) Uiso 1.000000 GR
H19b H 0.7344(13) 0.6335(2) -0.0278(12) 0.0784(9) Uiso 1.000000 GR
H19c H 0.9376(11) 0.6002(6) -0.0600(9) 0.0784(9) Uiso 1.000000 GR
C17 C 0.3896(5) 0.47002(10) 0.6576(2) 0.0668(8) Uani 1.000000 .
H17a H 0.305(2) 0.4649(4) 0.5809(8) 0.1002(11) Uiso 1.000000 GR
H17b H 0.5427(9) 0.4724(3) 0.6486(16) 0.1002(11) Uiso 1.000000 GR
H17c H 0.366(3) 0.43942(14) 0.7080(9) 0.1002(11) Uiso 1.000000 GR
C15 C 0.0811(4) 0.51778(13) 0.7248(3) 0.0776(9) Uani 1.000000 .
H15a H 0.0317(10) 0.5517(4) 0.7556(19) 0.1165(14) Uiso 1.000000 GR
H15b H -0.0003(6) 0.5106(9) 0.6482(5) 0.1165(14) Uiso 1.000000 GR
H15c H 0.0583(6) 0.4883(6) 0.7783(17) 0.1165(14) Uiso 1.000000 GR
C16 C 0.4435(6) 0.52686(13) 0.8350(2) 0.0804(10) Uani 1.000000 .
H16a H 0.5984(6) 0.5258(10) 0.8297(3) 0.1206(15) Uiso 1.000000 GR
H16b H 0.407(3) 0.5610(5) 0.8703(8) 0.1206(15) Uiso 1.000000 GR
H16c H 0.405(3) 0.4969(5) 0.8835(7) 0.1206(15) Uiso 1.000000 GR

loop_
_atom_site_aniso_label
_atom_site_aniso_U_11
_atom_site_aniso_U_22
_atom_site_aniso_U_33
_atom_site_aniso_U_12
_atom_site_aniso_U_13
_atom_site_aniso_U_23
C1 0.0357(9) 0.0349(10) 0.0293(9) 0.0037(7) 0.0061(7) -0.0028(7)
C7 0.0405(10) 0.0372(10) 0.0299(9) 0.0052(8) 0.0025(8) -0.0006(7)
C4 0.0364(9) 0.0354(10) 0.0282(10) 0.0044(7) 0.0039(8) -0.0021(7)
C10 0.0429(10) 0.0397(11) 0.0339(10) 0.0001(8) 0.0059(8) 0.0034(8)
C11 0.0403(10) 0.0402(11) 0.0326(10) -0.0002(8) 0.0040(8) 0.0040(8)
C8 0.0402(10) 0.0381(10) 0.0310(10) 0.0050(8) 0.0030(8) 0.0007(8)
C2 0.0360(10) 0.0421(11) 0.0324(10) 0.0004(8) -0.0005(8) 0.0030(8)
C14 0.0396(10) 0.0378(10) 0.0331(10) -0.0011(8) 0.0061(8) -0.0004(8)
C3 0.0351(10) 0.0416(11) 0.0330(10) -0.0033(8) -0.0018(8) 0.0004(8)
C6 0.0344(9) 0.0466(11) 0.0368(10) -0.0039(8) 0.0024(8) -0.0006(8)
C5 0.0329(9) 0.0478(11) 0.0333(10) 0.0023(8) -0.0003(8) 0.0030(8)
C9 0.0427(10) 0.0373(11) 0.0365(11) 0.0023(8) 0.0070(8) 0.0022(8)
C12 0.0488(11) 0.0413(11) 0.0326(10) 0.0003(8) 0.0070(9) 0.0001(8)
C13 0.0525(12) 0.0446(12) 0.0467(12) 0.0107(9) 0.0095(10) 0.0128(9)
C20 0.0549(12) 0.0443(12) 0.0466(12) -0.0050(9) 0.0152(10) -0.0057(9)
C18 0.0469(11) 0.0565(13) 0.0425(12) 0.0042(9) 0.0059(9) -0.0056(10)
C19 0.0599(13) 0.0552(14) 0.0394(12) 0.0031(10) -0.0026(10) -0.0075(10)
C17 0.0935(19) 0.0429(13) 0.0688(17) 0.0079(12) 0.0287(15) 0.0060(12)
C15 0.0548(14) 0.085(2) 0.098(2) 0.0057(13) 0.0282(15) 0.0401(17)
C16 0.115(2) 0.082(2) 0.0411(14) -0.0395(17) -0.0042(14) 0.0148(13)

loop_
_atom_type_symbol
_atom_type_scat_dispersion_real
_atom_type_scat_dispersion_imag
_atom_type_scat_Cromer_Mann_a1
_atom_type_scat_Cromer_Mann_a2
_atom_type_scat_Cromer_Mann_a3
_atom_type_scat_Cromer_Mann_a4
_atom_type_scat_Cromer_Mann_b1
_atom_type_scat_Cromer_Mann_b2
_atom_type_scat_Cromer_Mann_b3
_atom_type_scat_Cromer_Mann_b4
_atom_type_scat_Cromer_Mann_c
_atom_type_scat_source
_atom_type_scat_dispersion_source
C 0.01920 0.00962 2.31000 1.02000 1.58860 0.86500 20.84390 10.20750 0.56870 51.65120 0.21560 'International Tables Volume C Table 6.1.1.4 (pp. 500-502)' 'Henke, Gullikson and Davis, At. Data and Nucl. Data Tables, 1993, 54, 2'
H 0.00000 0.00000 0.49300 0.32291 0.14019 0.04081 10.51090 26.12570 3.14236 57.79970 0.00304 'International Tables Volume C Table 6.1.1.4 (pp. 500-502)' 'Henke, Gullikson and Davis, At. Data and Nucl. Data Tables, 1993, 54, 2'

loop_
_geom_angle_atom_site_label_1
_geom_angle_atom_site_label_2
_geom_angle_atom_site_label_3
_geom_angle
_geom_angle_site_symmetry_1
_geom_angle_site_symmetry_3
_geom_angle_publ_flag
C14 C1 C2 121.52(16) . . ?
C6 C1 C2 116.15(17) . . ?
C6 C1 C14 122.28(16) . . ?
C4 C7 H7 117.07(10) . . ?
C8 C7 H7 117.07(11) . . ?
C8 C7 C4 125.86(17) . . ?
C3 C4 C7 123.18(17) . . ?
C5 C4 C7 120.30(16) . . ?
C5 C4 C3 116.52(17) . . ?
C11 C10 H10 116.15(12) . . ?
C9 C10 H10 116.15(10) . . ?
C9 C10 C11 127.69(18) . . ?
H11 C11 C10 117.54(12) . . ?
C12 C11 C10 124.92(18) . . ?
C12 C11 H11 117.54(11) . . ?
H8 C8 C7 115.86(11) . . ?
C9 C8 C7 128.28(17) . . ?
C9 C8 H8 115.86(10) . . ?
H2 C2 C1 118.79(11) . . ?
C3 C2 C1 122.42(17) . . ?
C3 C2 H2 118.79(10) . . ?
C17 C14 C1 108.21(16) . . ?
C15 C14 C1 111.91(17) . . ?
C15 C14 C17 108.7(2) . . ?
C16 C14 C1 111.66(17) . . ?
C16 C14 C17 108.0(2) . . ?
C16 C14 C15 108.2(2) . . ?
C2 C3 C4 121.34(17) . . ?
H3 C3 C4 119.33(11) . . ?
H3 C3 C2 119.33(10) . . ?
H6 C6 C1 119.09(11) . . ?
C5 C6 C1 121.82(17) . . ?
C5 C6 H6 119.09(10) . . ?
C6 C5 C4 121.72(17) . . ?
H5 C5 C4 119.14(11) . . ?
H5 C5 C6 119.14(10) . . ?
C8 C9 C10 111.12(15) . . ?
C13 C9 C10 108.17(16) . . ?
C13 C9 C8 112.92(16) . . ?
C20 C9 C10 107.72(16) . . ?
C20 C9 C8 108.01(15) . . ?
C20 C9 C13 108.76(17) . . ?
H12 C12 C11 108.27(11) . . ?
C18 C12 C11 111.15(16) . . ?
C18 C12 H12 108.27(12) . . ?
C19 C12 C11 110.66(17) . . ?
C19 C12 H12 108.27(12) . . ?
C19 C12 C18 110.12(18) . . ?
H13a C13 C9 109.5 . . ?
H13b C13 C9 109.5 . . ?
H13b C13 H13a 109.5 . . ?
H13c C13 C9 109.5 . . ?
H13c C13 H13a 109.5 . . ?
H13c C13 H13b 109.5 . . ?
H20a C20 C9 109.5 . . ?
H20b C20 C9 109.5 . . ?
H20b C20 H20a 109.5 . . ?
H20c C20 C9 109.5 . . ?
H20c C20 H20a 109.5 . . ?
H20c C20 H20b 109.5 . . ?
H18a C18 C12 109.5 . . ?
H18b C18 C12 109.5 . . ?
H18b C18 H18a 109.5 . . ?
H18c C18 C12 109.5 . . ?
H18c C18 H18a 109.5 . . ?
H18c C18 H18b 109.5 . . ?
H19a C19 C12 109.5 . . ?
H19b C19 C12 109.5 . . ?
H19b C19 H19a 109.5 . . ?
H19c C19 C12 109.5 . . ?
H19c C19 H19a 109.5 . . ?
H19c C19 H19b 109.5 . . ?
H17a C17 C14 109.5 . . ?
H17b C17 C14 109.5 . . ?
H17b C17 H17a 109.5 . . ?
H17c C17 C14 109.5 . . ?
H17c C17 H17a 109.5 . . ?
H17c C17 H17b 109.5 . . ?
H15a C15 C14 109.5 . . ?
H15b C15 C14 109.5 . . ?
H15b C15 H15a 109.5 . . ?
H15c C15 C14 109.5 . . ?
H15c C15 H15a 109.5 . . ?
H15c C15 H15b 109.5 . . ?
H16a C16 C14 109.5 . . ?
H16b C16 C14 109.5 . . ?
H16b C16 H16a 109.5 . . ?
H16c C16 C14 109.5 . . ?
H16c C16 H16a 109.5 . . ?
H16c C16 H16b 109.5 . . ?

loop_
_geom_bond_atom_site_label_1
_geom_bond_atom_site_label_2
_geom_bond_distance
_geom_bond_site_symmetry_2
_geom_bond_publ_flag
C1 C2 1.393(3) . ?
C1 C14 1.532(3) . ?
C1 C6 1.395(3) . ?
C7 H7 0.9500 . ?
C7 C4 1.467(3) . ?
C7 C8 1.322(3) . ?
C4 C3 1.401(3) . ?
C4 C5 1.392(3) . ?
C10 H10 0.9500 . ?
C10 C11 1.328(3) . ?
C10 C9 1.516(3) . ?
C11 H11 0.9500 . ?
C11 C12 1.502(3) . ?
C8 H8 0.9500 . ?
C8 C9 1.507(3) . ?
C2 H2 0.9500 . ?
C2 C3 1.382(3) . ?
C14 C17 1.530(3) . ?
C14 C15 1.514(3) . ?
C14 C16 1.533(3) . ?
C3 H3 0.9500 . ?
C6 H6 0.9500 . ?
C6 C5 1.390(3) . ?
C5 H5 0.9500 . ?
C9 C13 1.536(3) . ?
C9 C20 1.549(3) . ?
C12 H12 1.0000 . ?
C12 C18 1.530(3) . ?
C12 C19 1.524(3) . ?
C13 H13a 0.9800 . ?
C13 H13b 0.9800 . ?
C13 H13c 0.9800 . ?
C20 H20a 0.9800 . ?
C20 H20b 0.9800 . ?
C20 H20c 0.9800 . ?
C18 H18a 0.9800 . ?
C18 H18b 0.9800 . ?
C18 H18c 0.9800 . ?
C19 H19a 0.9800 . ?
C19 H19b 0.9800 . ?
C19 H19c 0.9800 . ?
C17 H17a 0.9800 . ?
C17 H17b 0.9800 . ?
C17 H17c 0.9800 . ?
C15 H15a 0.9800 . ?
C15 H15b 0.9800 . ?
C15 H15c 0.9800 . ?
C16 H16a 0.9800 . ?
C16 H16b 0.9800 . ?
C16 H16c 0.9800 . ?

loop_
_geom_torsion_atom_site_label_1
_geom_torsion_atom_site_label_2
_geom_torsion_atom_site_label_3
_geom_torsion_atom_site_label_4
_geom_torsion
_geom_torsion_site_symmetry_1
_geom_torsion_site_symmetry_2
_geom_torsion_site_symmetry_3
_geom_torsion_site_symmetry_4
_geom_torsion_publ_flag
C1 C2 C3 C4 -0.0(2) . . . . ?
C1 C6 C5 C4 0.4(2) . . . . ?
C7 C4 C3 C2 -177.64(18) . . . . ?
C7 C4 C5 C6 177.47(18) . . . . ?
C7 C8 C9 C10 -114.8(2) . . . . ?
C7 C8 C9 C13 6.9(2) . . . . ?
C7 C8 C9 C20 127.2(2) . . . . ?
C10 C11 C12 C18 112.7(2) . . . . ?
C10 C11 C12 C19 -124.6(2) . . . . ?
